data_1011340
loop_
_publ_author_name
'Zachariasen, W H'

_publ_section_title
;
Untersuchungen ueber die Kristallstruktur von Sesquioxyden und
Verbindungen A B O3
;
_journal_coden_ASTM SUNVAQ
_journal_name_full
;
Skrifter utgitt av det Norske Videnskaps-Akademi i Oslo 1: Matematisk-
Naturvidenskapelig Klasse
;
_journal_page_first 1
_journal_page_last 165
_journal_volume 1928
_journal_year 1928
_chemical_formula_structural 'Li (N O3)'
_chemical_formula_sum 'Li N O3'
_chemical_name_systematic 'Lithium nitrate(V)'
_space_group_IT_number 167
_symmetry_cell_setting trigonal
_symmetry_space_group_name_Hall '-P 3* 2n'
_symmetry_space_group_name_H-M 'R -3 c :R'
_cell_angle_alpha 48.05(17)
_cell_angle_beta 48.05(17)
_cell_angle_gamma 48.05(17)
_cell_formula_units_Z 2
_cell_length_a 5.74(2)
_cell_length_b 5.74(2)
_cell_length_c 5.74(2)
_cell_volume 95.8
_exptl_crystal_density_meas 2.38
_cod_original_sg_symbol_H-M 'R -3 c R'
_cod_database_code 1011340

loop_
_symmetry_equiv_pos_as_xyz
x,y,z
y,z,x
z,x,y
-x,-y,-z
-y,-z,-x
-z,-x,-y
1/2+y,1/2+x,1/2+z
1/2+z,1/2+y,1/2+x
1/2+x,1/2+z,1/2+y
1/2-y,1/2-x,1/2-z
1/2-z,1/2-y,1/2-x
1/2-x,1/2-z,1/2-y

loop_
_atom_site_label
_atom_site_type_symbol
_atom_site_symmetry_multiplicity
_atom_site_Wyckoff_symbol
_atom_site_fract_x
_atom_site_fract_y
_atom_site_fract_z
_atom_site_occupancy
_atom_site_attached_hydrogens
_atom_site_calc_flag
Li1 Li1+ 2 b 0. 0. 0. 1. 0 d
N1 N5+ 2 a 0.25 0.25 0.25 1. 0 d
O1 O2- 6 e -0.264(6) 0.764(6) 0.25 1. 0 d

loop_
_atom_type_symbol
_atom_type_oxidation_number
Li1+ 1.000
N5+ 5.000
O2- -2.000
